data_8107416
loop_
_publ_author_name
'Rai\<cevi\'c, Vidak'
'Radnovi\'c, Nikola D.'
'Rodi\'c, Marko V.'
'Radulovi\'c, Niko S.'

_publ_section_title
;
 The crystal structure of 3-hydroxy-2-nitroestra-1,3,5(10)-trien-17-one,
 C18H21NO4
;
_journal_issue 2
_journal_name_full 'Zeitschrift f\"ur Kristallographie - New Crystal Structures'
_journal_page_first 277
_journal_page_last 280
_journal_paper_doi 10.1515/ncrs-2022-0602
_journal_volume 238
_journal_year 2023
_chemical_absolute_configuration rmad
_chemical_formula_moiety 'C18 H21 N O4'
_chemical_formula_sum 'C18 H21 N O4'
_chemical_formula_weight 315.36
_chemical_melting_point 435
_chemical_name_common 2-nitroestrone
_chemical_name_systematic 3-hydroxy-2-nitroestra-1,3,5(10)-trien-17-one
_space_group_crystal_system orthorhombic
_space_group_IT_number 20
_space_group_name_Hall 'C 2c 2'
_space_group_name_H-M_alt 'C 2 2 21'
_atom_sites_solution_hydrogens mixed
_atom_sites_solution_primary dual
_atom_sites_solution_secondary .
_cell_angle_alpha 90
_cell_angle_beta 90
_cell_angle_gamma 90
_cell_formula_units_Z 8
_cell_length_a 10.6891(2)
_cell_length_b 11.8375(2)
_cell_length_c 25.4410(4)
_cell_measurement_reflns_used 7093
_cell_measurement_temperature 295(2)
_cell_measurement_theta_max 71.9770
_cell_measurement_theta_min 3.4730
_cell_volume 3219.11(10)
_computing_cell_refinement 'CrysAlisPro 1.171.42.49 [1]'
_computing_data_collection 'CrysAlisPro 1.171.42.49 [1]'
_computing_data_reduction 'CrysAlisPro 1.171.42.49 [1]'
_computing_molecular_graphics 'PLATON [4]'
_computing_publication_material 'PLATON [4]'
_computing_structure_refinement 'SHELXL-2018/3 [3]'
_computing_structure_solution 'SHELXT 2018/2 [2]'
_diffrn_ambient_temperature 295(2)
_diffrn_detector 'CCD plate'
_diffrn_detector_area_resol_mean 16.3280
_diffrn_detector_type 'Sapphire3 (Oxford Diffraction)'
_diffrn_measured_fraction_theta_full 1.000
_diffrn_measured_fraction_theta_max 0.994
_diffrn_measurement_details
;
List of Runs (angles in degrees, time in seconds):

  # Type    Start    End  Width  t~exp~   \w     \q     \k     \f   Frames
--------------------------------------------------------------------------
  1  \w      3.00  70.00   1.00   15.00    --   36.53 -99.00 150.00   67
  2  \w     38.00  92.00   1.00   15.00    --   36.53  57.00  30.00   54
  3  \w    -29.00  36.00   1.00   15.00    --   36.53 -57.00-120.00   65
  4  \w     67.00 120.00   1.00   60.00    --  108.00 -45.00  60.00   53
  5  \w    103.00 176.00   1.00   60.00    --  108.00  77.00-120.00   73
  6  \w    110.00 176.00   1.00   60.00    --  108.00  77.00 -30.00   66
  7  \w     43.00 105.00   1.00   60.00    --  108.00 -94.00-120.00   62
  8  \w     58.00  95.00   1.00   60.00    --  108.00 -94.00   0.00   37
  9  \f      0.00 270.00   1.00    0.50   0.00   0.00   0.00    --   270
 10  \w     25.00  67.00   1.00   11.00    --   36.66-125.00  90.00   42
 11  \w    -13.00  54.00   1.00   11.00    --   36.66 -77.00-150.00   67
 12  \w     49.00 123.00   1.00   60.00    --  108.00 -45.00-120.00   74
 13  \w    135.00 161.00   1.00   60.00    --  108.00  61.00 -60.00   26
 14  \w     90.00 116.00   1.00   60.00    --  108.00  61.00 -60.00   26
 15  \w     41.00  87.00   1.00   60.00    --  108.00 -94.00 120.00   46
 16  \w    126.00 176.00   1.00   60.00    --  108.00  15.00 -60.00   50
 17  \w     71.00 102.00   1.00   60.00    --  108.00  15.00 -60.00   31
 18  \w     17.00 106.00   1.00   11.00    --   36.66  37.00-120.00   89
 19  \w     20.00 104.00   1.00   11.00    --   36.66  57.00 120.00   84
 20  \w     17.00 106.00   1.00   11.00    --   36.66  37.00 -30.00   89
 21  \w     13.00 104.00   1.00   11.00    --   36.66  72.00 -17.00   91
 22  \w    -31.00  53.00   1.00   11.00    --   36.66 -57.00  60.00   84
 23  \w    -30.00  61.00   1.00   11.00    --   36.66 -72.00-148.00   91
 24  \w    -18.00  63.00   1.00   11.00    --   36.66 -77.00 -30.00   81
 25  \w     87.00 112.00   1.00   60.00    --  108.00  30.00  60.00   25
 26  \f     60.00 330.00   1.00    0.50   0.00   0.00   0.00    --   270
;
_diffrn_measurement_device '\k-geometry diffractometer'
_diffrn_measurement_device_type 'Gemini S (Oxford Diffraction)'
_diffrn_measurement_method '\w and \f scans'
_diffrn_orient_matrix_type 'CrysAlisPro convention (1999,Acta A55,543-557)'
_diffrn_orient_matrix_UB_11 -0.0099483000
_diffrn_orient_matrix_UB_12 0.0119080000
_diffrn_orient_matrix_UB_13 -0.0601536000
_diffrn_orient_matrix_UB_21 0.0855739000
_diffrn_orient_matrix_UB_22 -0.1036786000
_diffrn_orient_matrix_UB_23 -0.0069369000
_diffrn_orient_matrix_UB_31 -0.1155709000
_diffrn_orient_matrix_UB_32 -0.0777562000
_diffrn_orient_matrix_UB_33 0.0000237000
_diffrn_radiation_monochromator graphite
_diffrn_radiation_probe x-ray
_diffrn_radiation_type CuK\a
_diffrn_radiation_wavelength 1.54184
_diffrn_reflns_av_R_equivalents 0.0331
_diffrn_reflns_av_unetI/netI 0.0210
_diffrn_reflns_Laue_measured_fraction_full 1.000
_diffrn_reflns_Laue_measured_fraction_max 0.994
_diffrn_reflns_limit_h_max 12
_diffrn_reflns_limit_h_min -13
_diffrn_reflns_limit_k_max 9
_diffrn_reflns_limit_k_min -14
_diffrn_reflns_limit_l_max 31
_diffrn_reflns_limit_l_min -28
_diffrn_reflns_number 11459
_diffrn_reflns_point_group_measured_fraction_full 0.999
_diffrn_reflns_point_group_measured_fraction_max 0.984
_diffrn_reflns_theta_full 67.684
_diffrn_reflns_theta_max 71.943
_diffrn_reflns_theta_min 3.475
_diffrn_source 'fine-focus sealed X-ray tube (Oxford Diffraction)'
_diffrn_source_type 'Enhance (Cu) X-ray Source'
_exptl_absorpt_coefficient_mu 0.751
_exptl_absorpt_correction_T_max 1.00000
_exptl_absorpt_correction_T_min 0.76473
_exptl_absorpt_correction_type multi-scan
_exptl_absorpt_process_details
; 
CrysAlisPro 1.171.42.49 (Rigaku Oxford Diffraction, 2022) 
Empirical absorption correction using spherical harmonics, 
implemented in SCALE3 ABSPACK scaling algorithm.

Empirical correction (ABSPACK) includes:
- Absorption correction using spherical harmonics
- Frame scaling 
;
_exptl_crystal_colour yellow
_exptl_crystal_density_diffrn 1.301
_exptl_crystal_description block
_exptl_crystal_F_000 1344
_exptl_crystal_size_max 0.405
_exptl_crystal_size_mid 0.297
_exptl_crystal_size_min 0.166
_refine_diff_density_max 0.404
_refine_diff_density_min -0.158
_refine_diff_density_rms 0.038
_refine_ls_abs_structure_details
; 
 Flack x determined using 1019 quotients [(I+)-(I-)]/[(I+)+(I-)] 
 (Parsons, Flack and Wagner, Acta Cryst. B69 (2013) 249-259). 
;
_refine_ls_abs_structure_Flack -0.03(9)
_refine_ls_extinction_coef .
_refine_ls_extinction_method none
_refine_ls_goodness_of_fit_ref 1.065
_refine_ls_hydrogen_treatment mixed
_refine_ls_matrix_type full
_refine_ls_number_parameters 213
_refine_ls_number_reflns 3106
_refine_ls_number_restraints 0
_refine_ls_restrained_S_all 1.065
_refine_ls_R_factor_all 0.0552
_refine_ls_R_factor_gt 0.0483
_refine_ls_shift/su_max 0.000
_refine_ls_shift/su_mean 0.000
_refine_ls_structure_factor_coef Fsqd
_refine_ls_weighting_details 'w=1/[\s^2^(Fo^2^)+(0.0959P)^2^+0.2933P] where P=(Fo^2^+2Fc^2^)/3'
_refine_ls_weighting_scheme calc
_refine_ls_wR_factor_gt 0.1385
_refine_ls_wR_factor_ref 0.1449
_reflns_Friedel_coverage 0.756
_reflns_Friedel_fraction_full 0.998
_reflns_Friedel_fraction_max 0.970
_reflns_number_gt 2673
_reflns_number_total 3106
_reflns_threshold_expression 'I > 2\s(I)'
_cod_data_source_file suppl_j_ncrs-2022-0602_suppl.cif
_cod_data_source_block Nitrovani_abs_a
_cod_database_code 8107416
_shelx_space_group_comment
; 
The symmetry employed for this shelxl refinement is uniquely defined 
by the following loop, which should always be used as a source of 
symmetry information in preference to the above space-group names. 
They are only intended as comments. 
;
_shelx_estimated_absorpt_t_min 0.751
_shelx_estimated_absorpt_t_max 0.886

loop_
_space_group_symop_operation_xyz
'x, y, z'
'-x, -y, z+1/2'
'-x, y, -z+1/2'
'x, -y, -z'
'x+1/2, y+1/2, z'
'-x+1/2, -y+1/2, z+1/2'
'-x+1/2, y+1/2, -z+1/2'
'x+1/2, -y+1/2, -z'

loop_
_atom_site_label
_atom_site_type_symbol
_atom_site_fract_x
_atom_site_fract_y
_atom_site_fract_z
_atom_site_U_iso_or_equiv
_atom_site_adp_type
_atom_site_occupancy
_atom_site_site_symmetry_order
_atom_site_calc_flag
_atom_site_refinement_flags_posn
_atom_site_refinement_flags_adp
_atom_site_refinement_flags_occupancy
_atom_site_disorder_assembly
_atom_site_disorder_group
O1 O 0.9111(2) 0.4038(2) 0.54727(12) 0.0814(7) Uani 1 1 d . . . . .
H1 H 0.912(5) 0.346(5) 0.528(2) 0.111(17) Uiso 1 1 d . . . . .
O2 O 0.7938(3) 0.2492(2) 0.49490(13) 0.0912(8) Uani 1 1 d . . . . .
O3 O 0.5944(3) 0.2426(3) 0.49328(15) 0.1013(9) Uani 1 1 d . . . . .
O4 O -0.0176(3) 0.6768(4) 0.66796(17) 0.1293(13) Uani 1 1 d . . . . .
N1 N 0.6905(3) 0.2855(2) 0.50831(11) 0.0729(7) Uani 1 1 d . . . . .
C1 C 0.5672(3) 0.4252(2) 0.55648(11) 0.0584(7) Uani 1 1 d . . . . .
H1A H 0.495770 0.388706 0.544350 0.070 Uiso 1 1 calc R U . . .
C2 C 0.6844(3) 0.3836(2) 0.54221(11) 0.0609(7) Uani 1 1 d . . . . .
C3 C 0.7945(3) 0.4357(2) 0.55940(12) 0.0626(7) Uani 1 1 d . . . . .
C4 C 0.7809(3) 0.5291(3) 0.59193(13) 0.0644(7) Uani 1 1 d . . . . .
H4 H 0.852497 0.564593 0.604529 0.077 Uiso 1 1 calc R U . . .
C5 C 0.6666(3) 0.5711(2) 0.60622(12) 0.0589(7) Uani 1 1 d . . . . .
C6 C 0.6639(3) 0.6719(3) 0.64222(15) 0.0739(9) Uani 1 1 d . . . . .
H6A H 0.690638 0.648087 0.676935 0.089 Uiso 1 1 calc R U . . .
H6B H 0.723964 0.726950 0.629591 0.089 Uiso 1 1 calc R U . . .
C7 C 0.5384(3) 0.7284(3) 0.64700(13) 0.0656(7) Uani 1 1 d . . . . .
H7A H 0.524713 0.776234 0.616601 0.079 Uiso 1 1 calc R U . . .
H7AB H 0.537844 0.776008 0.678020 0.079 Uiso 1 1 calc R U . . .
C8 C 0.4319(3) 0.6419(2) 0.65095(11) 0.0564(6) Uani 1 1 d . . . . .
H8 H 0.448338 0.591815 0.680825 0.068 Uiso 1 1 calc R U . . .
C9 C 0.4278(3) 0.5709(2) 0.60048(11) 0.0566(7) Uani 1 1 d . . . . .
H9 H 0.410327 0.624032 0.571877 0.068 Uiso 1 1 calc R U . . .
C10 C 0.5546(3) 0.5185(2) 0.58793(10) 0.0546(6) Uani 1 1 d . . . . .
C11 C 0.3176(3) 0.4866(3) 0.60090(15) 0.0760(9) Uani 1 1 d . . . . .
H11A H 0.313035 0.449584 0.566939 0.091 Uiso 1 1 calc R U . . .
H11B H 0.333618 0.429006 0.627167 0.091 Uiso 1 1 calc R U . . .
C12 C 0.1919(3) 0.5423(3) 0.61260(15) 0.0762(9) Uani 1 1 d . . . . .
H12A H 0.169038 0.591483 0.583652 0.091 Uiso 1 1 calc R U . . .
H12B H 0.127962 0.484649 0.615895 0.091 Uiso 1 1 calc R U . . .
C13 C 0.1983(3) 0.6108(3) 0.66316(12) 0.0659(7) Uani 1 1 d . . . . .
C14 C 0.3057(3) 0.6969(2) 0.65853(10) 0.0562(6) Uani 1 1 d . . . . .
H14 H 0.289556 0.738846 0.626009 0.067 Uiso 1 1 calc R U . . .
C15 C 0.2841(3) 0.7809(3) 0.70283(13) 0.0717(8) Uani 1 1 d . . . . .
H15A H 0.327963 0.851154 0.696106 0.086 Uiso 1 1 calc R U . . .
H15B H 0.312305 0.750270 0.736147 0.086 Uiso 1 1 calc R U . . .
C16 C 0.1430(3) 0.7993(4) 0.70316(18) 0.0865(11) Uani 1 1 d . . . . .
H16A H 0.120935 0.867032 0.683771 0.104 Uiso 1 1 calc R U . . .
H16B H 0.111886 0.806095 0.738831 0.104 Uiso 1 1 calc R U . . .
C17 C 0.0887(4) 0.6917(4) 0.67579(16) 0.0928(12) Uani 1 1 d . . . . .
C18 C 0.2066(5) 0.5352(4) 0.71194(16) 0.0943(12) Uani 1 1 d . . . . .
H18A H 0.134910 0.486537 0.713315 0.141 Uiso 1 1 calc R U . . .
H18B H 0.208969 0.581495 0.742922 0.141 Uiso 1 1 calc R U . . .
H18C H 0.281317 0.490337 0.710150 0.141 Uiso 1 1 calc R U . . .

loop_
_atom_site_aniso_label
_atom_site_aniso_U_11
_atom_site_aniso_U_22
_atom_site_aniso_U_33
_atom_site_aniso_U_23
_atom_site_aniso_U_13
_atom_site_aniso_U_12
O1 0.0718(14) 0.0722(15) 0.1002(18) -0.0121(14) -0.0144(12) 0.0143(12)
O2 0.0967(18) 0.0752(14) 0.1018(18) -0.0250(13) -0.0159(14) 0.0203(14)
O3 0.0965(18) 0.0809(16) 0.126(2) -0.0401(16) -0.0289(16) -0.0059(15)
O4 0.081(2) 0.158(3) 0.149(3) -0.044(3) -0.0029(19) -0.025(2)
N1 0.0932(19) 0.0548(13) 0.0706(16) -0.0058(12) -0.0212(14) 0.0076(14)
C1 0.0650(16) 0.0500(14) 0.0602(15) -0.0016(12) -0.0168(12) -0.0067(12)
C2 0.0755(18) 0.0487(13) 0.0585(14) 0.0007(12) -0.0176(13) 0.0036(13)
C3 0.0644(16) 0.0558(14) 0.0676(16) 0.0014(13) -0.0124(14) 0.0085(13)
C4 0.0576(16) 0.0611(15) 0.0744(17) -0.0061(14) -0.0182(14) -0.0037(13)
C5 0.0594(15) 0.0553(14) 0.0619(15) -0.0063(13) -0.0133(12) -0.0045(12)
C6 0.0640(18) 0.0746(19) 0.083(2) -0.0256(17) -0.0138(15) -0.0091(15)
C7 0.0640(17) 0.0589(15) 0.0740(17) -0.0126(14) -0.0092(13) -0.0096(13)
C8 0.0631(15) 0.0521(13) 0.0541(13) 0.0005(12) -0.0088(11) -0.0082(12)
C9 0.0602(15) 0.0529(14) 0.0568(14) -0.0020(12) -0.0125(11) -0.0109(12)
C10 0.0594(15) 0.0496(13) 0.0548(13) 0.0014(12) -0.0125(12) -0.0060(11)
C11 0.0693(19) 0.0703(18) 0.088(2) -0.0159(17) -0.0076(16) -0.0214(16)
C12 0.0679(19) 0.079(2) 0.081(2) -0.0091(17) -0.0099(16) -0.0279(16)
C13 0.0635(16) 0.0688(16) 0.0653(16) 0.0048(14) 0.0031(14) -0.0170(14)
C14 0.0638(15) 0.0543(13) 0.0506(13) 0.0039(11) -0.0044(11) -0.0103(12)
C15 0.0697(19) 0.0765(19) 0.0689(17) -0.0112(15) 0.0010(14) -0.0104(15)
C16 0.071(2) 0.092(2) 0.097(3) -0.027(2) 0.0107(17) -0.0077(18)
C17 0.074(2) 0.122(3) 0.083(2) 0.003(2) 0.0036(17) -0.030(2)
C18 0.111(3) 0.089(2) 0.083(2) 0.020(2) 0.010(2) -0.029(2)

loop_
_atom_type_symbol
_atom_type_description
_atom_type_scat_dispersion_real
_atom_type_scat_dispersion_imag
_atom_type_scat_source
C C 0.0181 0.0091 'International Tables Vol C Tables 4.2.6.8 and 6.1.1.4'
H H 0.0000 0.0000 'International Tables Vol C Tables 4.2.6.8 and 6.1.1.4'
N N 0.0311 0.0180 'International Tables Vol C Tables 4.2.6.8 and 6.1.1.4'
O O 0.0492 0.0322 'International Tables Vol C Tables 4.2.6.8 and 6.1.1.4'

loop_
_geom_angle_atom_site_label_1
_geom_angle_atom_site_label_2
_geom_angle_atom_site_label_3
_geom_angle
_geom_angle_site_symmetry_1
_geom_angle_site_symmetry_3
C3 O1 H1 112(4) . .
O3 N1 O2 121.8(3) . .
O3 N1 C2 119.2(3) . .
O2 N1 C2 119.0(3) . .
C10 C1 C2 121.7(3) . .
C10 C1 H1A 119.1 . .
C2 C1 H1A 119.1 . .
C1 C2 C3 121.2(2) . .
C1 C2 N1 118.6(3) . .
C3 C2 N1 120.1(3) . .
O1 C3 C4 117.4(3) . .
O1 C3 C2 125.9(3) . .
C4 C3 C2 116.7(3) . .
C5 C4 C3 122.8(3) . .
C5 C4 H4 118.6 . .
C3 C4 H4 118.6 . .
C4 C5 C10 120.3(3) . .
C4 C5 C6 117.9(3) . .
C10 C5 C6 121.8(3) . .
C7 C6 C5 114.8(2) . .
C7 C6 H6A 108.6 . .
C5 C6 H6A 108.6 . .
C7 C6 H6B 108.6 . .
C5 C6 H6B 108.6 . .
H6A C6 H6B 107.5 . .
C6 C7 C8 111.8(2) . .
C6 C7 H7A 109.3 . .
C8 C7 H7A 109.3 . .
C6 C7 H7AB 109.3 . .
C8 C7 H7AB 109.3 . .
H7A C7 H7AB 107.9 . .
C14 C8 C7 112.6(2) . .
C14 C8 C9 108.5(2) . .
C7 C8 C9 109.4(2) . .
C14 C8 H8 108.8 . .
C7 C8 H8 108.8 . .
C9 C8 H8 108.8 . .
C10 C9 C8 111.9(2) . .
C10 C9 C11 114.7(2) . .
C8 C9 C11 111.7(2) . .
C10 C9 H9 105.9 . .
C8 C9 H9 105.9 . .
C11 C9 H9 105.9 . .
C1 C10 C5 117.3(3) . .
C1 C10 C9 122.5(2) . .
C5 C10 C9 120.0(2) . .
C12 C11 C9 113.2(3) . .
C12 C11 H11A 108.9 . .
C9 C11 H11A 108.9 . .
C12 C11 H11B 108.9 . .
C9 C11 H11B 108.9 . .
H11A C11 H11B 107.8 . .
C13 C12 C11 110.9(3) . .
C13 C12 H12A 109.5 . .
C11 C12 H12A 109.5 . .
C13 C12 H12B 109.5 . .
C11 C12 H12B 109.5 . .
H12A C12 H12B 108.1 . .
C12 C13 C18 112.1(3) . .
C12 C13 C14 108.7(2) . .
C18 C13 C14 113.9(3) . .
C12 C13 C17 118.2(3) . .
C18 C13 C17 103.7(3) . .
C14 C13 C17 99.8(3) . .
C8 C14 C15 120.8(2) . .
C8 C14 C13 113.0(2) . .
C15 C14 C13 105.2(2) . .
C8 C14 H14 105.5 . .
C15 C14 H14 105.5 . .
C13 C14 H14 105.5 . .
C14 C15 C16 104.4(3) . .
C14 C15 H15A 110.9 . .
C16 C15 H15A 110.9 . .
C14 C15 H15B 110.9 . .
C16 C15 H15B 110.9 . .
H15A C15 H15B 108.9 . .
C15 C16 C17 104.4(3) . .
C15 C16 H16A 110.9 . .
C17 C16 H16A 110.9 . .
C15 C16 H16B 110.9 . .
C17 C16 H16B 110.9 . .
H16A C16 H16B 108.9 . .
O4 C17 C13 127.5(4) . .
O4 C17 C16 124.1(5) . .
C13 C17 C16 108.4(3) . .
C13 C18 H18A 109.5 . .
C13 C18 H18B 109.5 . .
H18A C18 H18B 109.5 . .
C13 C18 H18C 109.5 . .
H18A C18 H18C 109.5 . .
H18B C18 H18C 109.5 . .

loop_
_geom_bond_atom_site_label_1
_geom_bond_atom_site_label_2
_geom_bond_distance
_geom_bond_site_symmetry_2
O1 C3 1.338(4) .
O1 H1 0.84(6) .
O2 N1 1.234(4) .
O3 N1 1.208(4) .
O4 C17 1.167(5) .
N1 C2 1.447(4) .
C1 C10 1.371(4) .
C1 C2 1.394(4) .
C1 H1A 0.9300 .
C2 C3 1.399(4) .
C3 C4 1.389(4) .
C4 C5 1.368(4) .
C4 H4 0.9300 .
C5 C10 1.428(4) .
C5 C6 1.504(4) .
C6 C7 1.504(4) .
C6 H6A 0.9700 .
C6 H6B 0.9700 .
C7 C8 1.534(4) .
C7 H7A 0.9700 .
C7 H7AB 0.9700 .
C8 C14 1.510(4) .
C8 C9 1.536(4) .
C8 H8 0.9800 .
C9 C10 1.524(4) .
C9 C11 1.543(4) .
C9 H9 0.9800 .
C11 C12 1.526(5) .
C11 H11A 0.9700 .
C11 H11B 0.9700 .
C12 C13 1.522(5) .
C12 H12A 0.9700 .
C12 H12B 0.9700 .
C13 C18 1.533(5) .
C13 C14 1.540(4) .
C13 C17 1.546(6) .
C14 C15 1.520(4) .
C14 H14 0.9800 .
C15 C16 1.524(5) .
C15 H15A 0.9700 .
C15 H15B 0.9700 .
C16 C17 1.564(6) .
C16 H16A 0.9700 .
C16 H16B 0.9700 .
C18 H18A 0.9600 .
C18 H18B 0.9600 .
C18 H18C 0.9600 .

loop_
_geom_hbond_atom_site_label_D
_geom_hbond_atom_site_label_H
_geom_hbond_atom_site_label_A
_geom_hbond_distance_DH
_geom_hbond_distance_HA
_geom_hbond_distance_DA
_geom_hbond_angle_DHA
_geom_hbond_site_symmetry_A
_geom_hbond_publ_flag
O1 H1 O2 0.84(6) 1.90(5) 2.587(4) 137(5) . yes
O1 H1 O3 0.84(6) 2.28(6) 2.812(4) 122(4) 8_556 yes

loop_
_geom_torsion_atom_site_label_1
_geom_torsion_atom_site_label_2
_geom_torsion_atom_site_label_3
_geom_torsion_atom_site_label_4
_geom_torsion
_geom_torsion_site_symmetry_1
_geom_torsion_site_symmetry_2
_geom_torsion_site_symmetry_3
_geom_torsion_site_symmetry_4
C10 C1 C2 C3 -0.1(4) . . . .
C10 C1 C2 N1 -179.2(2) . . . .
O3 N1 C2 C1 0.1(5) . . . .
O2 N1 C2 C1 179.0(3) . . . .
O3 N1 C2 C3 -179.0(3) . . . .
O2 N1 C2 C3 -0.1(4) . . . .
C1 C2 C3 O1 -178.8(3) . . . .
N1 C2 C3 O1 0.3(5) . . . .
C1 C2 C3 C4 1.1(4) . . . .
N1 C2 C3 C4 -179.8(3) . . . .
O1 C3 C4 C5 178.7(3) . . . .
C2 C3 C4 C5 -1.2(5) . . . .
C3 C4 C5 C10 0.4(5) . . . .
C3 C4 C5 C6 179.2(3) . . . .
C4 C5 C6 C7 167.5(3) . . . .
C10 C5 C6 C7 -13.6(5) . . . .
C5 C6 C7 C8 41.7(4) . . . .
C6 C7 C8 C14 177.1(3) . . . .
C6 C7 C8 C9 -62.2(3) . . . .
C14 C8 C9 C10 176.2(2) . . . .
C7 C8 C9 C10 53.1(3) . . . .
C14 C8 C9 C11 -53.7(3) . . . .
C7 C8 C9 C11 -176.9(2) . . . .
C2 C1 C10 C5 -0.8(4) . . . .
C2 C1 C10 C9 175.1(2) . . . .
C4 C5 C10 C1 0.7(4) . . . .
C6 C5 C10 C1 -178.2(3) . . . .
C4 C5 C10 C9 -175.3(3) . . . .
C6 C5 C10 C9 5.9(4) . . . .
C8 C9 C10 C1 158.2(2) . . . .
C11 C9 C10 C1 29.6(4) . . . .
C8 C9 C10 C5 -26.1(4) . . . .
C11 C9 C10 C5 -154.6(3) . . . .
C10 C9 C11 C12 -178.9(3) . . . .
C8 C9 C11 C12 52.5(4) . . . .
C9 C11 C12 C13 -53.4(4) . . . .
C11 C12 C13 C18 -71.2(4) . . . .
C11 C12 C13 C14 55.6(4) . . . .
C11 C12 C13 C17 168.3(3) . . . .
C7 C8 C14 C15 -53.6(3) . . . .
C9 C8 C14 C15 -174.8(3) . . . .
C7 C8 C14 C13 -179.4(2) . . . .
C9 C8 C14 C13 59.4(3) . . . .
C12 C13 C14 C8 -61.0(3) . . . .
C18 C13 C14 C8 64.8(3) . . . .
C17 C13 C14 C8 174.7(2) . . . .
C12 C13 C14 C15 165.2(3) . . . .
C18 C13 C14 C15 -69.0(4) . . . .
C17 C13 C14 C15 40.9(3) . . . .
C8 C14 C15 C16 -170.0(3) . . . .
C13 C14 C15 C16 -40.7(3) . . . .
C14 C15 C16 C17 22.4(4) . . . .
C12 C13 C17 O4 37.5(6) . . . .
C18 C13 C17 O4 -87.2(5) . . . .
C14 C13 C17 O4 155.1(5) . . . .
C12 C13 C17 C16 -144.1(3) . . . .
C18 C13 C17 C16 91.1(3) . . . .
C14 C13 C17 C16 -26.6(4) . . . .
C15 C16 C17 O4 -178.4(5) . . . .
C15 C16 C17 C13 3.2(4) . . . .
